data_4038948
loop_
_publ_author_name
'Langis-Barsetti, Sophie'
'Maris, Thierry'
'Wuest, James D.'

_publ_section_title
;
 Molecular Organization of 2,1,3-Benzothiadiazoles in the Solid State.
;
_journal_name_full 'The Journal of organic chemistry'
_journal_page_first 5034
_journal_page_last 5045
_journal_paper_doi 10.1021/acs.joc.6b02778
_journal_volume 82
_journal_year 2017
_chemical_formula_moiety 'C14 H4 N4 O2 S2'
_chemical_formula_sum 'C14 H4 N4 O2 S2'
_chemical_formula_weight 324.33
_chemical_name_systematic
;
[1,2,5]thiadiazolo[3',4':5,6]anthra[1,2-c][1,2,5]thiadiazole-6,12-dione
;
_space_group_crystal_system monoclinic
_space_group_IT_number 14
_space_group_name_Hall '-P 2yn'
_space_group_name_H-M_alt 'P 1 21/n 1'
_atom_sites_solution_hydrogens difmap
_atom_sites_solution_primary direct
_audit_creation_date 2016-10-31
_audit_creation_method
;
Olex2 1.2
(compiled 2016.09.09 svn.r3337 for OlexSys, GUI svn.r5227)
;
_cell_angle_alpha 90
_cell_angle_beta 92.4211(14)
_cell_angle_gamma 90
_cell_formula_units_Z 2
_cell_length_a 3.80450(10)
_cell_length_b 9.6098(3)
_cell_length_c 16.4052(4)
_cell_measurement_reflns_used 9890
_cell_measurement_temperature 150
_cell_measurement_theta_max 55.891
_cell_measurement_theta_min 2.346
_cell_volume 599.25(3)
_computing_cell_refinement
;
SAINT (2013) V8.34A; Integration Software for Single Crystal Data.
Bruker AXS Inc., Madison, WI 53719-1173.
;
_computing_data_collection
;
APEX 2 (2013) Bruker AXS Inc., Madison, WI 53719-1173.
;
_computing_data_reduction
;
SAINT (2013) V8.34A; Integration Software for Single Crystal Data.
Bruker AXS Inc., Madison, WI 53719-1173.
;
_computing_molecular_graphics 'Olex2 (Dolomanov et al., 2009)'
_computing_publication_material 'Olex2 (Dolomanov et al., 2009)'
_computing_structure_refinement 'ShelXL (Sheldrick, 2015)'
_computing_structure_solution 'XS (Sheldrick, 2008)'
_diffrn_ambient_temperature 150
_diffrn_detector 'CMOS Area detector'
_diffrn_detector_area_resol_mean 10.24
_diffrn_detector_type 'Bruker Photon 100 CMOS Detector'
_diffrn_measured_fraction_theta_full 0.996
_diffrn_measured_fraction_theta_max 0.997
_diffrn_measurement_device 'k-geometry diffractometer'
_diffrn_measurement_device_type 'Bruker Venture Metaljet'
_diffrn_measurement_method '\w and \f scans'
_diffrn_radiation_collimation 'Focusing mirrors'
_diffrn_radiation_monochromator 'Helios MX Mirror Optics'
_diffrn_radiation_probe x-ray
_diffrn_radiation_type GaK\a
_diffrn_radiation_wavelength 1.34139
_diffrn_reflns_av_R_equivalents 0.0505
_diffrn_reflns_av_unetI/netI 0.0187
_diffrn_reflns_Laue_measured_fraction_full 0.996
_diffrn_reflns_Laue_measured_fraction_max 0.997
_diffrn_reflns_limit_h_max 4
_diffrn_reflns_limit_h_min -4
_diffrn_reflns_limit_k_max 11
_diffrn_reflns_limit_k_min -11
_diffrn_reflns_limit_l_max 20
_diffrn_reflns_limit_l_min -20
_diffrn_reflns_number 16985
_diffrn_reflns_point_group_measured_fraction_full 0.996
_diffrn_reflns_point_group_measured_fraction_max 0.997
_diffrn_reflns_theta_full 53.594
_diffrn_reflns_theta_max 55.867
_diffrn_reflns_theta_min 4.641
_diffrn_source 'Metal Jet'
_diffrn_source_target Ga
_diffrn_source_type 'Gallium Liquid Metal Jet Source'
_exptl_absorpt_coefficient_mu 2.747
_exptl_absorpt_correction_T_max 0.7510
_exptl_absorpt_correction_T_min 0.5464
_exptl_absorpt_correction_type multi-scan
_exptl_absorpt_process_details
;
SADABS-2012/1 (Bruker,2012) was used for absorption correction.
wR2(int) was 0.1463 before and 0.0654 after correction.
The Ratio of minimum to maximum transmission is 0.7276.
The \l/2 correction factor is 0.0015.
;
_exptl_crystal_colour 'metallic dark brown'
_exptl_crystal_colour_lustre metallic
_exptl_crystal_colour_modifier dark
_exptl_crystal_colour_primary brown
_exptl_crystal_density_diffrn 1.797
_exptl_crystal_description plate
_exptl_crystal_F_000 328
_exptl_crystal_recrystallization_method 'crystallized from 1,2 dichlorobenzene'
_exptl_crystal_size_max 0.22
_exptl_crystal_size_mid 0.22
_exptl_crystal_size_min 0.09
_refine_diff_density_max 0.548
_refine_diff_density_min -0.273
_refine_diff_density_rms 0.089
_refine_ls_extinction_coef .
_refine_ls_extinction_method none
_refine_ls_goodness_of_fit_ref 1.127
_refine_ls_hydrogen_treatment refall
_refine_ls_matrix_type full
_refine_ls_number_parameters 108
_refine_ls_number_reflns 1182
_refine_ls_number_restraints 0
_refine_ls_restrained_S_all 1.127
_refine_ls_R_factor_all 0.0490
_refine_ls_R_factor_gt 0.0458
_refine_ls_shift/su_max 0.001
_refine_ls_shift/su_mean 0.000
_refine_ls_structure_factor_coef Fsqd
_refine_ls_weighting_details 'w=1/[\s^2^(Fo^2^)+(0.0803P)^2^+0.4163P] where P=(Fo^2^+2Fc^2^)/3'
_refine_ls_weighting_scheme calc
_refine_ls_wR_factor_gt 0.1244
_refine_ls_wR_factor_ref 0.1280
_reflns_Friedel_coverage 0.000
_reflns_Friedel_fraction_full .
_reflns_Friedel_fraction_max .
_reflns_number_gt 1093
_reflns_number_total 1182
_reflns_threshold_expression 'I > 2\s(I)'
_cod_data_source_file jo6b02778_si_003.cif
_cod_data_source_block jw17882
_cod_database_code 4038948

loop_
_space_group_symop_id
_space_group_symop_operation_xyz
1 'x, y, z'
2 '-x+1/2, y+1/2, -z+1/2'
3 '-x, -y, -z'
4 'x-1/2, -y-1/2, z-1/2'

loop_
_atom_site_label
_atom_site_type_symbol
_atom_site_fract_x
_atom_site_fract_y
_atom_site_fract_z
_atom_site_U_iso_or_equiv
_atom_site_adp_type
_atom_site_occupancy
_atom_site_site_symmetry_order
_atom_site_calc_flag
_atom_site_refinement_flags_posn
_atom_site_refinement_flags_adp
_atom_site_refinement_flags_occupancy
_atom_site_disorder_assembly
_atom_site_disorder_group
S1 S 0.19216(15) 0.49891(5) 0.89371(3) 0.0279(3) Uani 1 1 d . . . . .
O1 O 0.8060(6) 1.19330(19) 0.90757(11) 0.0395(5) Uani 1 1 d . . . . .
N1 N 0.3711(5) 0.5778(2) 0.81910(12) 0.0286(5) Uani 1 1 d . . . . .
N2 N 0.2024(5) 0.62085(19) 0.96180(11) 0.0246(4) Uani 1 1 d . . . . .
C2 C 0.6747(6) 0.9372(2) 0.83519(13) 0.0236(5) Uani 1 1 d . . . . .
C3 C 0.6137(6) 0.8119(2) 0.79906(13) 0.0257(5) Uani 1 1 d . . . . .
C4 C 0.4508(5) 0.7069(2) 0.84517(13) 0.0234(5) Uani 1 1 d . . . . .
C5 C 0.3557(5) 0.7321(2) 0.92774(13) 0.0210(5) Uani 1 1 d . . . . .
C6 C 0.4253(5) 0.8648(2) 0.96486(13) 0.0204(5) Uani 1 1 d . . . . .
C7 C 0.5831(5) 0.9650(2) 0.91722(13) 0.0216(5) Uani 1 1 d . . . . .
C8 C 0.6630(6) 1.1054(2) 0.95069(13) 0.0229(5) Uani 1 1 d . . . . .
H2 H 0.783(8) 1.011(3) 0.8075(18) 0.022(7) Uiso 1 1 d . . . . .
H3 H 0.682(7) 0.792(3) 0.7441(19) 0.032(7) Uiso 1 1 d . . . . .

loop_
_atom_site_aniso_label
_atom_site_aniso_U_11
_atom_site_aniso_U_22
_atom_site_aniso_U_33
_atom_site_aniso_U_23
_atom_site_aniso_U_13
_atom_site_aniso_U_12
S1 0.0309(4) 0.0246(4) 0.0285(4) -0.00437(19) 0.0032(3) -0.0026(2)
O1 0.0622(12) 0.0317(10) 0.0261(9) -0.0024(7) 0.0182(8) -0.0138(8)
N1 0.0302(10) 0.0294(11) 0.0266(10) -0.0046(8) 0.0039(8) -0.0002(8)
N2 0.0250(9) 0.0240(10) 0.0250(9) -0.0014(7) 0.0038(7) -0.0017(7)
C2 0.0246(11) 0.0275(12) 0.0189(10) 0.0024(8) 0.0052(8) 0.0005(9)
C3 0.0277(11) 0.0322(12) 0.0176(10) -0.0002(8) 0.0058(8) 0.0038(9)
C4 0.0210(10) 0.0276(11) 0.0214(11) -0.0034(8) 0.0005(8) 0.0032(8)
C5 0.0186(10) 0.0251(11) 0.0193(10) 0.0008(8) 0.0021(7) 0.0017(8)
C6 0.0178(9) 0.0224(11) 0.0211(11) 0.0002(8) 0.0026(8) 0.0004(7)
C7 0.0191(10) 0.0274(11) 0.0186(10) 0.0001(8) 0.0037(8) 0.0011(8)
C8 0.0220(10) 0.0255(11) 0.0214(10) 0.0003(8) 0.0053(8) -0.0026(8)

loop_
_atom_type_symbol
_atom_type_description
_atom_type_scat_dispersion_real
_atom_type_scat_dispersion_imag
_atom_type_scat_source
C C 0.0140 0.0070 'International Tables Vol C Tables 4.2.6.8 and 6.1.1.4'
H H 0.0000 0.0000 'International Tables Vol C Tables 4.2.6.8 and 6.1.1.4'
N N 0.0250 0.0140 'International Tables Vol C Tables 4.2.6.8 and 6.1.1.4'
O O 0.0390 0.0250 'International Tables Vol C Tables 4.2.6.8 and 6.1.1.4'
S S 0.2920 0.4290 'International Tables Vol C Tables 4.2.6.8 and 6.1.1.4'

loop_
_geom_angle_atom_site_label_1
_geom_angle_atom_site_label_2
_geom_angle_atom_site_label_3
_geom_angle
_geom_angle_site_symmetry_1
_geom_angle_site_symmetry_3
N1 S1 N2 100.64(10) . .
C4 N1 S1 106.81(15) . .
C5 N2 S1 106.62(15) . .
C3 C2 C7 122.2(2) . .
C3 C2 H2 121.6(17) . .
C7 C2 H2 116.2(17) . .
C2 C3 C4 117.9(2) . .
C2 C3 H3 122.2(17) . .
C4 C3 H3 119.9(17) . .
N1 C4 C3 125.8(2) . .
N1 C4 C5 113.2(2) . .
C3 C4 C5 121.0(2) . .
N2 C5 C4 112.76(19) . .
N2 C5 C6 127.17(19) . .
C6 C5 C4 120.07(19) . .
C5 C6 C8 121.96(19) . 3_677
C7 C6 C5 116.96(19) . .
C7 C6 C8 121.1(2) . 3_677
C2 C7 C8 117.7(2) . .
C6 C7 C2 121.8(2) . .
C6 C7 C8 120.5(2) . .
O1 C8 C6 121.9(2) . 3_677
O1 C8 C7 119.7(2) . .
C6 C8 C7 118.39(19) 3_677 .

loop_
_geom_bond_atom_site_label_1
_geom_bond_atom_site_label_2
_geom_bond_distance
_geom_bond_site_symmetry_2
S1 N1 1.614(2) .
S1 N2 1.6182(19) .
O1 C8 1.242(3) .
N1 C4 1.343(3) .
N2 C5 1.350(3) .
C2 C3 1.358(3) .
C2 C7 1.430(3) .
C2 H2 0.94(3) .
C3 C4 1.419(3) .
C3 H3 0.97(3) .
C4 C5 1.437(3) .
C5 C6 1.433(3) .
C6 C7 1.393(3) .
C6 C8 1.467(3) 3_677
C7 C8 1.483(3) .

loop_
_geom_hbond_atom_site_label_D
_geom_hbond_atom_site_label_H
_geom_hbond_atom_site_label_A
_geom_hbond_distance_DH
_geom_hbond_distance_HA
_geom_hbond_distance_DA
_geom_hbond_angle_DHA
_geom_hbond_site_symmetry_A
C2 H2 N1 0.94(3) 2.59(3) 3.404(3) 145(2) 2_656
C3 H3 O1 0.97(3) 2.67(3) 3.601(3) 163(2) 2_646

loop_
_geom_torsion_atom_site_label_1
_geom_torsion_atom_site_label_2
_geom_torsion_atom_site_label_3
_geom_torsion_atom_site_label_4
_geom_torsion
_geom_torsion_site_symmetry_1
_geom_torsion_site_symmetry_2
_geom_torsion_site_symmetry_3
_geom_torsion_site_symmetry_4
S1 N1 C4 C3 179.79(19) . . . .
S1 N1 C4 C5 0.1(2) . . . .
S1 N2 C5 C4 0.8(2) . . . .
S1 N2 C5 C6 -179.46(18) . . . .
N1 S1 N2 C5 -0.64(17) . . . .
N1 C4 C5 N2 -0.6(3) . . . .
N1 C4 C5 C6 179.61(18) . . . .
N2 S1 N1 C4 0.31(17) . . . .
N2 C5 C6 C7 -179.2(2) . . . .
N2 C5 C6 C8 1.1(3) . . . 3_677
C2 C3 C4 N1 179.9(2) . . . .
C2 C3 C4 C5 -0.4(3) . . . .
C2 C7 C8 O1 -0.3(3) . . . .
C2 C7 C8 C6 -179.24(19) . . . 3_677
C3 C2 C7 C6 0.0(3) . . . .
C3 C2 C7 C8 179.8(2) . . . .
C3 C4 C5 N2 179.71(19) . . . .
C3 C4 C5 C6 -0.1(3) . . . .
C4 C5 C6 C7 0.5(3) . . . .
C4 C5 C6 C8 -179.17(18) . . . 3_677
C5 C6 C7 C2 -0.5(3) . . . .
C5 C6 C7 C8 179.73(18) . . . .
C6 C7 C8 O1 179.5(2) . . . .
C6 C7 C8 C6 0.5(3) . . . 3_677
C7 C2 C3 C4 0.5(3) . . . .
C8 C6 C7 C2 179.2(2) 3_677 . . .
C8 C6 C7 C8 -0.6(3) 3_677 . . .
